data_2001899
loop_
_publ_author_name
'Borel, M. M.'
'Chardon, J.'
'Grandin, A.'
'Leclaire, A.'
'Raveau, B.'

_publ_section_title
;
 Structure of a new siliconiobate K~6.5~Ca~0.75~Nb~14~Si~4~O~47~
;
_journal_issue 3
_journal_name_full 'Acta Crystallographica Section C'
_journal_page_first 570
_journal_page_last 571
_journal_paper_doi 10.1107/S0108270192010254
_journal_volume 49
_journal_year 1993
_chemical_formula_sum 'Ca K7 Nb14 O47 Si4'
_chemical_formula_weight 2449.22
_symmetry_cell_setting hexagonal
_symmetry_space_group_name_Hall '-P 6c 2'
_symmetry_space_group_name_H-M 'P 63/m c m'
_atom_type_scat_source IntTabIV
_cell_angle_alpha 90.0
_cell_angle_beta 90.0
_cell_angle_gamma 120.0
_cell_formula_units_Z 2
_cell_length_a 9.0460(10)
_cell_length_b 9.0460(10)
_cell_length_c 27.8830(10)
_cell_measurement_reflns_used 25
_cell_measurement_temperature 294
_cell_measurement_theta_max 22
_cell_measurement_theta_min 18
_cell_volume 1976.0(3)
_diffrn_measurement_device 'Enraf-Nonius CAD-4'
_diffrn_measurement_method Bisect
_diffrn_radiation_type MoK\a
_diffrn_radiation_wavelength 0.71073
_diffrn_reflns_limit_h_max 18
_diffrn_reflns_limit_h_min 0
_diffrn_reflns_limit_k_max 18
_diffrn_reflns_limit_k_min 0
_diffrn_reflns_limit_l_max 55
_diffrn_reflns_limit_l_min 0
_diffrn_reflns_number 6180
_diffrn_reflns_theta_max 45
_diffrn_standards_decay_% <0.1
_diffrn_standards_interval_time 50
_diffrn_standards_number 3
_exptl_absorpt_coefficient_mu 4.765
_exptl_absorpt_correction_T_max 0.8601
_exptl_absorpt_correction_T_min 0.7359
_exptl_absorpt_correction_type analytical
_exptl_crystal_colour Colorless
_exptl_crystal_density_diffrn 4.11
_exptl_crystal_description Stick
_exptl_crystal_size_max 0.1136
_exptl_crystal_size_mid 0.0727
_exptl_crystal_size_min 0.0318
_refine_diff_density_max 1.8
_refine_diff_density_min -1.1
_refine_ls_extinction_coef 4.62E-8
_refine_ls_extinction_method none
_refine_ls_goodness_of_fit_obs 1.004
_refine_ls_number_parameters 71
_refine_ls_number_reflns 1175
_refine_ls_R_factor_obs 0.028
_refine_ls_shift/esd_max 0.004
_refine_ls_structure_factor_coef F
_refine_ls_weighting_details 'w = Fsin(\q/\l)'
_refine_ls_weighting_scheme calc
_refine_ls_wR_factor_obs 0.027
_reflns_number_observed 1175
_reflns_number_total 6180
_reflns_observed_criterion I>3\s(I)
_cod_data_source_file pa1008.cif
_cod_data_source_block pa1008_structure_1_of_1
_cod_depositor_comments
;
The following automatic conversions were performed:

'_refine_ls_weighting_scheme' value 'w = Fsin(\q/\l)' was changed to
'calc'. New tag '_refine_ls_weighting_details' was created. The value
of the new tag was set to 'w = Fsin(\q/\l)'.

Automatic conversion script
Id: cif_fix_values 3143 2015-03-26 13:38:13Z robertas 
;
_cod_original_cell_volume 1976.2(4)
_cod_original_formula_sum 'Ca1 K7 Nb14 O47 Si4'
_cod_database_code 2001899

loop_
_atom_site_label
_atom_site_fract_x
_atom_site_fract_y
_atom_site_fract_z
Nb(1) .24520(7) .0 .04437(2)
Nb(2) .23777(6) .0 .18222(2)
Nb(3) .3333 .6667 .0
Si .3333 .6667 .19176(7)
K(1) .5924(2) .0 .10739(6)
Ca .6018(6) .0 .25
O(1) .2172(5) .0 .1106(2)
O(2) .2752(8) .0 .25
O(3) .1973(5) .0 .5328(2)
O(4) .1744(5) .0 .6862(2)
O(5) .3333 .6667 .25
O(6) .1817(4) .4856(4) .17310(10)
O(7) .1684(4) .4815(4) .45840(10)
